data_7102199
loop_
_publ_author_name
'Clark, J Stephen'
'Gu\'erot, Carine'
'Wilson, Claire'
'Blake, Alexander J'

_publ_section_title
;
 Rapid synthesis of medium-ring fused polycarbocyclic systems by
 rearrangement of carbenoid-derived oxonium ylides.
;
_journal_issue 40
_journal_name_full 'Chemical communications (Cambridge, England)'
_journal_page_first 4134
_journal_page_last 4136
_journal_paper_doi 10.1039/b709064a
_journal_year 2007
_chemical_absolute_configuration syn
_chemical_formula_sum 'C16 H24 O2'
_chemical_formula_weight 248.35
_chemical_name_systematic
;
?
;
_space_group_IT_number 19
_symmetry_cell_setting orthorhombic
_symmetry_space_group_name_Hall 'P 2ac 2ab'
_symmetry_space_group_name_H-M 'P 21 21 21'
_atom_sites_solution_hydrogens geom
_atom_sites_solution_primary direct
_atom_sites_solution_secondary difmap
_audit_creation_method SHELXL-97
_cell_angle_alpha 90.00
_cell_angle_beta 90.00
_cell_angle_gamma 90.00
_cell_formula_units_Z 4
_cell_length_a 5.2434(5)
_cell_length_b 9.3200(9)
_cell_length_c 28.332(3)
_cell_measurement_reflns_used 2920
_cell_measurement_temperature 150(2)
_cell_measurement_theta_max 27.2
_cell_measurement_theta_min 2.3
_cell_volume 1384.5(2)
_computing_cell_refinement 'Bruker SAINT version 6.36a (Bruker, 2000)'
_computing_data_collection 'Bruker SMART version 5.625 (Bruker, 2001)'
_computing_data_reduction 'Bruker SAINT; Bruker SHELXTL (Bruker, 2001)'
_computing_publication_material 'enCIFer (CCDC, 2003); PLATON (Spek, 2003)'
_computing_structure_refinement 'SHELXL-97 (Sheldrick, 1997)'
_computing_structure_solution 'SHELXS-97 (Sheldrick, 1990)'
_diffrn_ambient_temperature 150(2)
_diffrn_measured_fraction_theta_full 0.998
_diffrn_measured_fraction_theta_max 0.998
_diffrn_measurement_device_type 'Bruker SMART APEX CCD area detector'
_diffrn_measurement_method \w
_diffrn_radiation_monochromator graphite
_diffrn_radiation_source ' sealed tube'
_diffrn_radiation_type MoK\a
_diffrn_radiation_wavelength 0.71073
_diffrn_reflns_av_R_equivalents 0.064
_diffrn_reflns_av_sigmaI/netI 0.0290
_diffrn_reflns_limit_h_max 6
_diffrn_reflns_limit_h_min -6
_diffrn_reflns_limit_k_max 12
_diffrn_reflns_limit_k_min -10
_diffrn_reflns_limit_l_max 36
_diffrn_reflns_limit_l_min -18
_diffrn_reflns_number 7674
_diffrn_reflns_theta_full 27.50
_diffrn_reflns_theta_max 27.61
_diffrn_reflns_theta_min 2.30
_diffrn_standards_decay_% 0
_diffrn_standards_number 0
_exptl_absorpt_coefficient_mu 0.076
_exptl_absorpt_correction_type none
_exptl_crystal_colour colourless
_exptl_crystal_density_diffrn 1.191
_exptl_crystal_density_method 'not measured'
_exptl_crystal_description column
_exptl_crystal_F_000 544
_exptl_crystal_size_max 0.53
_exptl_crystal_size_mid 0.17
_exptl_crystal_size_min 0.15
_refine_diff_density_max 0.333
_refine_diff_density_min -0.186
_refine_diff_density_rms 0.044
_refine_ls_extinction_method none
_refine_ls_goodness_of_fit_ref 1.016
_refine_ls_hydrogen_treatment constr
_refine_ls_matrix_type full
_refine_ls_number_parameters 163
_refine_ls_number_reflns 1893
_refine_ls_number_restraints 0
_refine_ls_restrained_S_all 1.016
_refine_ls_R_factor_all 0.0457
_refine_ls_R_factor_gt 0.0406
_refine_ls_shift/su_max 0.000
_refine_ls_shift/su_mean 0.000
_refine_ls_structure_factor_coef Fsqd
_refine_ls_weighting_details 'calc w=1/[\s^2^(Fo^2^)+(0.0710P)^2^] where P=(Fo^2^+2Fc^2^)/3'
_refine_ls_weighting_scheme calc
_refine_ls_wR_factor_gt 0.0997
_refine_ls_wR_factor_ref 0.1021
_reflns_number_gt 1694
_reflns_number_total 1893
_reflns_threshold_expression >2\s(I)
_cod_data_source_file b709064a.txt
_cod_data_source_block hxhepo
_cod_depositor_comments
;
The following automatic conversions were performed:
'_symmetry_cell_setting' value 'Orthorhombic' changed to 'orthorhombic'
according to '/home/saulius/struct/CIF-dictionaries/cif_core.dic'
dictionary named 'cif_core.dic' version 2.4.1 from 2010-06-29.

Automatic conversion script
Id: cif_fix_enum 1527 2010-12-29 10:47:43Z saulius 
;
_cod_database_code 7102199

loop_
_symmetry_equiv_pos_as_xyz
'x, y, z'
'-x+1/2, -y, z+1/2'
'-x, y+1/2, -z+1/2'
'x+1/2, -y+1/2, -z'

loop_
_atom_site_label
_atom_site_type_symbol
_atom_site_fract_x
_atom_site_fract_y
_atom_site_fract_z
_atom_site_U_iso_or_equiv
_atom_site_adp_type
_atom_site_occupancy
_atom_site_symmetry_multiplicity
_atom_site_calc_flag
_atom_site_refinement_flags
O1 O 0.4210(2) 0.06714(13) 0.05743(4) 0.0267(3) Uani 1 1 d .
O2 O 0.7556(3) -0.15792(13) 0.05265(4) 0.0256(3) Uani 1 1 d .
C1 C 0.4853(4) -0.1767(2) 0.14145(6) 0.0258(4) Uani 1 1 d .
H1A H 0.3595 -0.0975 0.1406 0.031 Uiso 1 1 calc R
H1B H 0.4471 -0.2426 0.1150 0.031 Uiso 1 1 calc R
C2 C 0.4613(4) -0.2577(2) 0.18819(7) 0.0325(5) Uani 1 1 d .
H2A H 0.2849 -0.2942 0.1917 0.039 Uiso 1 1 calc R
H2B H 0.5784 -0.3410 0.1881 0.039 Uiso 1 1 calc R
C3 C 0.5256(4) -0.1598(2) 0.22962(7) 0.0338(5) Uani 1 1 d .
H3A H 0.5194 -0.2156 0.2593 0.041 Uiso 1 1 calc R
H3B H 0.3970 -0.0823 0.2317 0.041 Uiso 1 1 calc R
C4A C 0.8209(3) -0.01789(19) 0.17648(6) 0.0212(4) Uani 1 1 d .
C4 C 0.7919(4) -0.0937(2) 0.22377(6) 0.0295(4) Uani 1 1 d .
H4A H 0.8222 -0.0240 0.2496 0.035 Uiso 1 1 calc R
H4B H 0.9220 -0.1702 0.2263 0.035 Uiso 1 1 calc R
C5 C 0.8940(4) 0.11895(19) 0.17508(6) 0.0231(4) Uani 1 1 d .
H5A H 0.9277 0.1613 0.2049 0.028 Uiso 1 1 calc R
C5A C 0.9316(3) 0.21712(17) 0.13301(6) 0.0194(4) Uani 1 1 d .
H5AA H 1.0797 0.1803 0.1143 0.023 Uiso 1 1 calc R
C6 C 0.9967(4) 0.36959(18) 0.14997(6) 0.0260(4) Uani 1 1 d .
H6A H 0.8556 0.4060 0.1699 0.031 Uiso 1 1 calc R
H6B H 1.1526 0.3661 0.1697 0.031 Uiso 1 1 calc R
C7 C 1.0395(4) 0.47237(18) 0.10899(7) 0.0282(4) Uani 1 1 d .
H7A H 1.1908 0.4413 0.0907 0.034 Uiso 1 1 calc R
H7B H 1.0736 0.5698 0.1214 0.034 Uiso 1 1 calc R
C8 C 0.8074(4) 0.47703(19) 0.07651(8) 0.0322(5) Uani 1 1 d .
H8A H 0.6600 0.5175 0.0938 0.039 Uiso 1 1 calc R
H8B H 0.8437 0.5402 0.0492 0.039 Uiso 1 1 calc R
C9A C 0.6979(3) 0.22263(18) 0.10016(6) 0.0189(4) Uani 1 1 d .
H9AA H 0.5510 0.2599 0.1190 0.023 Uiso 1 1 calc R
C9 C 0.7416(4) 0.32685(18) 0.05895(6) 0.0266(4) Uani 1 1 d .
H9A H 0.8824 0.2906 0.0389 0.032 Uiso 1 1 calc R
H9B H 0.5857 0.3314 0.0393 0.032 Uiso 1 1 calc R
C10 C 0.6180(3) 0.07864(18) 0.07931(6) 0.0184(3) Uani 1 1 d .
C11A C 0.7564(3) -0.11492(18) 0.13533(6) 0.0206(4) Uani 1 1 d .
H11A H 0.8756 -0.1984 0.1374 0.025 Uiso 1 1 calc R
C11 C 0.7973(3) -0.04871(17) 0.08613(5) 0.0189(4) Uani 1 1 d .
H11B H 0.9776 -0.0147 0.0835 0.023 Uiso 1 1 calc R
C12 C 0.8503(4) -0.1186(2) 0.00711(6) 0.0324(5) Uani 1 1 d .
H12A H 0.8183 -0.1967 -0.0153 0.049 Uiso 1 1 calc R
H12B H 1.0341 -0.1005 0.0091 0.049 Uiso 1 1 calc R
H12C H 0.7634 -0.0315 -0.0037 0.049 Uiso 1 1 calc R

loop_
_atom_site_aniso_label
_atom_site_aniso_U_11
_atom_site_aniso_U_22
_atom_site_aniso_U_33
_atom_site_aniso_U_23
_atom_site_aniso_U_13
_atom_site_aniso_U_12
O1 0.0228(7) 0.0300(7) 0.0274(6) -0.0021(6) -0.0056(5) -0.0034(6)
O2 0.0357(8) 0.0200(6) 0.0210(6) -0.0046(5) 0.0064(6) -0.0041(6)
C1 0.0287(10) 0.0247(9) 0.0241(9) 0.0015(7) 0.0006(7) -0.0054(8)
C2 0.0342(11) 0.0321(10) 0.0314(10) 0.0067(9) 0.0063(8) -0.0080(8)
C3 0.0371(12) 0.0426(11) 0.0217(9) 0.0082(9) 0.0055(8) -0.0040(10)
C4A 0.0191(8) 0.0276(9) 0.0168(8) 0.0030(7) -0.0007(7) 0.0011(7)
C4 0.0328(11) 0.0352(10) 0.0204(8) 0.0071(8) -0.0019(8) -0.0023(9)
C5 0.0222(9) 0.0299(9) 0.0172(8) -0.0029(7) -0.0025(7) -0.0001(7)
C5A 0.0203(9) 0.0187(8) 0.0193(8) -0.0031(7) -0.0013(7) -0.0008(7)
C6 0.0282(10) 0.0254(9) 0.0245(9) -0.0067(7) -0.0016(8) -0.0027(8)
C7 0.0301(11) 0.0177(9) 0.0369(10) -0.0014(8) -0.0033(8) -0.0030(8)
C8 0.0318(11) 0.0196(9) 0.0452(11) 0.0064(9) -0.0079(9) 0.0000(8)
C9A 0.0189(8) 0.0173(8) 0.0206(8) -0.0020(6) -0.0009(7) 0.0025(7)
C9 0.0306(10) 0.0224(9) 0.0267(9) 0.0037(7) -0.0067(8) -0.0008(8)
C10 0.0183(8) 0.0214(8) 0.0156(7) 0.0011(7) 0.0024(6) -0.0019(7)
C11A 0.0211(9) 0.0192(8) 0.0215(8) 0.0033(7) 0.0014(7) 0.0011(7)
C11 0.0218(8) 0.0171(8) 0.0177(7) -0.0023(6) 0.0022(7) -0.0009(7)
C12 0.0437(12) 0.0315(10) 0.0220(9) -0.0055(8) 0.0091(9) -0.0038(9)

loop_
_atom_type_symbol
_atom_type_description
_atom_type_scat_dispersion_real
_atom_type_scat_dispersion_imag
_atom_type_scat_source
C C 0.0033 0.0016 'International Tables Vol C Tables 4.2.6.8 and 6.1.1.4'
H H 0.0000 0.0000 'International Tables Vol C Tables 4.2.6.8 and 6.1.1.4'
O O 0.0106 0.0060 'International Tables Vol C Tables 4.2.6.8 and 6.1.1.4'

loop_
_geom_angle_atom_site_label_1
_geom_angle_atom_site_label_2
_geom_angle_atom_site_label_3
_geom_angle
C11 O2 C12 111.62(13)
C2 C1 C11A 110.95(15)
C3 C2 C1 110.66(15)
C2 C3 C4 111.00(17)
C5 C4A C11A 127.82(15)
C5 C4A C4 119.94(16)
C11A C4A C4 112.24(14)
C4A C4 C3 111.85(15)
C4A C5 C5A 129.70(16)
C5 C5A C6 109.92(13)
C5 C5A C9A 113.07(14)
C6 C5A C9A 109.55(14)
C7 C6 C5A 112.07(14)
C6 C7 C8 111.12(16)
C9 C8 C7 110.55(15)
C10 C9A C9 107.65(13)
C10 C9A C5A 115.05(14)
C9 C9A C5A 111.20(14)
C8 C9 C9A 111.49(15)
O1 C10 C9A 120.74(16)
O1 C10 C11 121.47(15)
C9A C10 C11 117.78(14)
C4A C11A C11 115.26(13)
C4A C11A C1 110.00(14)
C11 C11A C1 112.32(14)
O2 C11 C10 112.40(13)
O2 C11 C11A 107.37(12)
C10 C11 C11A 109.89(13)

loop_
_geom_bond_atom_site_label_1
_geom_bond_atom_site_label_2
_geom_bond_distance
O1 C10 1.210(2)
O2 C11 1.4084(19)
O2 C12 1.430(2)
C1 C2 1.530(2)
C1 C11A 1.543(2)
C2 C3 1.525(3)
C3 C4 1.535(3)
C4A C5 1.332(3)
C4A C11A 1.514(2)
C4A C4 1.522(2)
C5 C5A 1.515(2)
C5A C6 1.538(2)
C5A C9A 1.540(2)
C6 C7 1.522(2)
C7 C8 1.526(3)
C8 C9 1.525(3)
C9A C10 1.525(2)
C9A C9 1.536(2)
C10 C11 1.526(2)
C11A C11 1.539(2)

loop_
_geom_torsion_atom_site_label_1
_geom_torsion_atom_site_label_2
_geom_torsion_atom_site_label_3
_geom_torsion_atom_site_label_4
_geom_torsion
C11A C1 C2 C3 57.7(2)
C1 C2 C3 C4 -55.6(2)
C5 C4A C4 C3 125.21(19)
C11A C4A C4 C3 -54.3(2)
C2 C3 C4 C4A 53.8(2)
C11A C4A C5 C5A 0.6(3)
C4 C4A C5 C5A -178.83(17)
C4A C5 C5A C6 175.39(19)
C4A C5 C5A C9A 52.6(3)
C5 C5A C6 C7 179.34(16)
C9A C5A C6 C7 -55.8(2)
C5A C6 C7 C8 56.7(2)
C6 C7 C8 C9 -56.0(2)
C5 C5A C9A C10 -59.07(18)
C6 C5A C9A C10 177.95(15)
C5 C5A C9A C9 178.23(14)
C6 C5A C9A C9 55.25(18)
C7 C8 C9 C9A 56.1(2)
C10 C9A C9 C8 176.66(15)
C5A C9A C9 C8 -56.5(2)
C9 C9A C10 O1 -63.9(2)
C5A C9A C10 O1 171.57(15)
C9 C9A C10 C11 114.87(15)
C5A C9A C10 C11 -9.7(2)
C5 C4A C11A C11 4.1(3)
C4 C4A C11A C11 -176.34(15)
C5 C4A C11A C1 -124.1(2)
C4 C4A C11A C1 55.43(19)
C2 C1 C11A C4A -57.17(19)
C2 C1 C11A C11 173.00(14)
C12 O2 C11 C10 73.78(18)
C12 O2 C11 C11A -165.25(15)
O1 C10 C11 O2 20.1(2)
C9A C10 C11 O2 -158.66(14)
O1 C10 C11 C11A -99.45(17)
C9A C10 C11 C11A 81.83(18)
C4A C11A C11 O2 173.60(14)
C1 C11A C11 O2 -59.34(18)
C4A C11A C11 C10 -63.86(18)
C1 C11A C11 C10 63.20(18)

loop_
_cod_related_entry_id
_cod_related_entry_database
_cod_related_entry_code
1 ChemSpider 21197972
